data_2241726
loop_
_publ_author_name
'Greenberg, Fred H.'
'Nazarenko, Alexander Y.'

_publ_section_title
;
 Crystal structure of dimethyl
 3,4,5,6-tetraphenylcyclohexa-3,5-diene-1,2-dicarboxylate
;
_journal_coeditor_code ZL2665
_journal_issue 7
_journal_name_full 'Acta Crystallographica Section E'
_journal_page_first 947
_journal_page_last 950
_journal_paper_doi 10.1107/S2056989016009403
_journal_volume 72
_journal_year 2016
_chemical_formula_iupac 'C34 H28 O4'
_chemical_formula_moiety 'C34 H28 O4'
_chemical_formula_sum 'C34 H28 O4'
_chemical_formula_weight 500.56
_chemical_name_common
;
Dimethyl-3,4,5,6-tetraphenylcyclohexa-3,5-diene-1,2-dicarboxylate
;
_space_group_crystal_system trigonal
_space_group_IT_number 145
_space_group_name_Hall 'P 32'
_space_group_name_H-M_alt 'P 32'
_symmetry_space_group_name_Hall 'P 32'
_symmetry_space_group_name_H-M 'P 32'
_atom_sites_solution_hydrogens mixed
_audit_creation_method
;
Olex2 1.2
(compiled 2015.09.30 svn.r3233 for OlexSys, GUI svn.r5103)
;
_cell_angle_alpha 90
_cell_angle_beta 90
_cell_angle_gamma 120
_cell_formula_units_Z 6
_cell_length_a 10.8330(12)
_cell_length_b 10.8330(12)
_cell_length_c 39.169(5)
_cell_measurement_reflns_used 9883
_cell_measurement_temperature 173(2)
_cell_measurement_theta_max 78.35
_cell_measurement_theta_min 3.38
_cell_volume 3980.8(8)
_computing_cell_refinement
;
SAINT (Bruker, 2013)
;
_computing_data_collection
;
APEX2 (Bruker, 2013)
;
_computing_data_reduction
;
SAINT (Bruker, 2013)
;
_computing_molecular_graphics
;
<i>OLEX2</i> (Dolomanov <i>et al.</i>,  2009)
;
_computing_publication_material
;
<i>OLEX2</i> (Dolomanov <i>et al.</i>,  2009)
;
_computing_structure_refinement
;
<i>XL</i> (Sheldrick, 2008)
;
_computing_structure_solution
;
<i>XT</i> (Sheldrick, 2015)
;
_diffrn_ambient_temperature 173.15
_diffrn_measured_fraction_theta_full 1.000
_diffrn_measured_fraction_theta_max 0.975
_diffrn_measurement_device_type 'Bruker Photon-100 CMOS'
_diffrn_measurement_method '\f and \w scans'
_diffrn_radiation_type CuK\a
_diffrn_radiation_wavelength 1.54178
_diffrn_reflns_av_R_equivalents 0.0431
_diffrn_reflns_limit_h_max 12
_diffrn_reflns_limit_h_min -13
_diffrn_reflns_limit_k_max 13
_diffrn_reflns_limit_k_min -13
_diffrn_reflns_limit_l_max 48
_diffrn_reflns_limit_l_min -48
_diffrn_reflns_number 53613
_diffrn_reflns_theta_full 67.679
_diffrn_reflns_theta_max 78.956
_diffrn_reflns_theta_min 3.385
_diffrn_standards_number 0
_exptl_absorpt_coefficient_mu 0.647
_exptl_absorpt_correction_T_max 0.7542
_exptl_absorpt_correction_T_min 0.6686
_exptl_absorpt_correction_type multi-scan
_exptl_absorpt_process_details
;
(SADABS; Bruker,2014/5)
;
_exptl_crystal_colour colourless
_exptl_crystal_density_diffrn 1.253
_exptl_crystal_description plate
_exptl_crystal_F_000 1584
_exptl_crystal_size_max 0.585
_exptl_crystal_size_mid 0.343
_exptl_crystal_size_min 0.126
_refine_diff_density_max 0.187
_refine_diff_density_min -0.146
_refine_ls_abs_structure_details
;
 Refined as an inversion twin
;
_refine_ls_abs_structure_Flack 0.38(16)
_refine_ls_extinction_method none
_refine_ls_goodness_of_fit_ref 1.045
_refine_ls_hydrogen_treatment mixed
_refine_ls_matrix_type full
_refine_ls_number_parameters 702
_refine_ls_number_reflns 10773
_refine_ls_number_restraints 1
_refine_ls_restrained_S_all 1.044
_refine_ls_R_factor_all 0.0350
_refine_ls_R_factor_gt 0.0334
_refine_ls_shift/su_max 0.000
_refine_ls_shift/su_mean 0.000
_refine_ls_structure_factor_coef Fsqd
_refine_ls_weighting_details 'w=1/[\s^2^(Fo^2^)+(0.0547P)^2^+0.4031P] where P=(Fo^2^+2Fc^2^)/3'
_refine_ls_weighting_scheme calc
_refine_ls_wR_factor_gt 0.0899
_refine_ls_wR_factor_ref 0.0914
_reflns_number_gt 10345
_reflns_number_total 10773
_reflns_threshold_expression 'I > 2\s(I)'
_cod_data_source_file zl2665sup1.cif
_cod_data_source_block I
_cod_original_cell_volume 3980.8(12)
_cod_database_code 2241726
_shelx_space_group_comment
;
The symmetry employed for this shelxl refinement is uniquely defined
by the following loop, which should always be used as a source of
symmetry information in preference to the above space-group names.
They are only intended as comments.
;
_shelx_estimated_absorpt_t_min 0.703
_shelx_estimated_absorpt_t_max 0.923

loop_
_space_group_symop_operation_xyz
'x, y, z'
'-y, x-y, z+2/3'
'-x+y, -x, z+1/3'

loop_
_atom_site_type_symbol
_atom_site_label
_atom_site_fract_x
_atom_site_fract_y
_atom_site_fract_z
_atom_site_U_iso_or_equiv
_atom_site_adp_type
_atom_site_calc_flag
_atom_site_occupancy
O O4 0.79329(17) 0.30493(18) 0.54107(4) 0.0438(4) Uani d 1
O O101 0.96274(18) 0.63537(17) 0.51401(4) 0.0443(4) Uani d 1
O O103 1.02631(18) 0.4316(2) 0.41723(4) 0.0475(4) Uani d 1
O O2 0.56790(17) 0.38169(16) 0.51915(4) 0.0434(4) Uani d 1
O O1 0.3803(2) 0.25072(18) 0.48545(4) 0.0458(4) Uani d 1
O O3 0.64592(18) 0.29005(17) 0.58294(4) 0.0452(4) Uani d 1
O O102 1.09927(18) 0.5677(2) 0.48612(5) 0.0540(4) Uani d 1
O O104 1.03157(19) 0.27494(18) 0.45336(5) 0.0508(4) Uani d 1
C C9 0.6769(2) 0.2477(2) 0.55396(5) 0.0345(4) Uani d 1
C C123 0.7593(2) 0.5516(2) 0.37918(6) 0.0363(4) Uani d 1
C C29 0.2698(2) 0.2158(2) 0.56419(5) 0.0329(4) Uani d 1
C C7 0.4665(2) 0.2687(2) 0.51152(5) 0.0355(4) Uani d 1
C C4 0.4035(2) -0.0443(2) 0.58720(5) 0.0346(4) Uani d 1
C C3 0.5035(2) -0.0149(2) 0.56313(5) 0.0340(4) Uani d 1
C C23 0.2515(2) 0.0341(2) 0.62110(5) 0.0354(4) Uani d 1
C C109 0.9775(2) 0.3424(2) 0.44350(6) 0.0356(4) Uani d 1
C C101 0.8547(2) 0.4732(2) 0.46876(5) 0.0327(4) Uani d 1
H H101 0.772(3) 0.452(3) 0.4837(7) 0.039 Uiso d 1
C C104 0.6822(2) 0.3191(2) 0.41216(5) 0.0333(4) Uani d 1
C C105 0.7663(2) 0.4780(2) 0.41074(5) 0.0328(4) Uani d 1
C C107 0.9869(2) 0.5616(2) 0.49006(5) 0.0362(4) Uani d 1
C C5 0.3298(2) 0.0406(2) 0.58914(5) 0.0333(4) Uani d 1
C C106 0.8498(2) 0.5531(2) 0.43712(5) 0.0318(4) Uani d 1
C C102 0.8425(2) 0.3301(2) 0.45915(5) 0.0327(4) Uani d 1
H H102 0.829(3) 0.276(3) 0.4797(7) 0.039 Uiso d 1
C C2 0.5490(2) 0.1126(2) 0.53935(5) 0.0335(4) Uani d 1
H H2 0.586(3) 0.095(3) 0.5182(7) 0.040 Uiso d 1
C C6 0.3366(2) 0.1245(2) 0.56296(5) 0.0322(4) Uani d 1
C C129 0.9408(2) 0.7112(2) 0.43578(6) 0.0342(4) Uani d 1
C C11 0.5749(2) -0.1004(2) 0.55719(6) 0.0371(4) Uani d 1
C C21 0.4450(3) -0.2535(3) 0.65930(7) 0.0527(6) Uani d 1
H H21 0.5199 -0.2513 0.6724 0.063 Uiso calc 1
C C34 0.3107(3) 0.3209(2) 0.58899(6) 0.0397(5) Uani d 1
H H34 0.3819 0.3349 0.6052 0.048 Uiso calc 1
C C18 0.2271(3) -0.2583(2) 0.62137(6) 0.0418(5) Uani d 1
H H18 0.1516 -0.2602 0.6086 0.050 Uiso calc 1
C C103 0.7127(2) 0.2471(2) 0.43591(5) 0.0337(4) Uani d 1
C C111 0.6241(2) 0.0917(2) 0.44298(6) 0.0359(4) Uani d 1
C C30 0.1673(2) 0.1994(3) 0.54024(6) 0.0434(5) Uani d 1
H H30 0.1397 0.1294 0.5228 0.052 Uiso calc 1
C C134 1.0485(2) 0.7733(2) 0.41147(6) 0.0401(5) Uani d 1
H H134 1.0651 0.7145 0.3963 0.048 Uiso calc 1
C C1 0.4199(2) 0.1303(2) 0.53089(5) 0.0326(4) Uani d 1
H H1 0.357(3) 0.052(3) 0.5158(7) 0.039 Uiso d 1
C C17 0.3680(2) -0.1561(2) 0.61388(5) 0.0375(4) Uani d 1
C C24 0.1072(3) -0.0091(2) 0.62101(7) 0.0448(5) Uani d 1
H H24 0.0548 -0.0382 0.6003 0.054 Uiso calc 1
C C22 0.4763(3) -0.1550(3) 0.63322(6) 0.0440(5) Uani d 1
H H22 0.5728 -0.0861 0.6286 0.053 Uiso calc 1
C C12 0.4937(3) -0.2481(2) 0.55401(6) 0.0440(5) Uani d 1
H H12 0.3930 -0.2941 0.5563 0.053 Uiso calc 1
C C133 1.1322(3) 0.9209(3) 0.40914(7) 0.0529(6) Uani d 1
H H133 1.2055 0.9623 0.3925 0.063 Uiso calc 1
C C117 0.5695(2) 0.2447(2) 0.38556(6) 0.0371(4) Uani d 1
C C16 0.7221(3) -0.0358(3) 0.55332(7) 0.0479(5) Uani d 1
H H16 0.7794 0.0649 0.5551 0.057 Uiso calc 1
C C112 0.4757(2) 0.0265(2) 0.44520(6) 0.0387(4) Uani d 1
H H112 0.4305 0.0803 0.4403 0.046 Uiso calc 1
C C130 0.9202(3) 0.7994(2) 0.45808(6) 0.0429(5) Uani d 1
H H130 0.8489 0.7587 0.4752 0.051 Uiso calc 1
C C28 0.3246(3) 0.0744(3) 0.65205(6) 0.0469(5) Uani d 1
H H28 0.4232 0.1038 0.6526 0.056 Uiso calc 1
C C124 0.7148(3) 0.6522(2) 0.38033(7) 0.0473(5) Uani d 1
H H124 0.6850 0.6725 0.4014 0.057 Uiso calc 1
C C113 0.3938(3) -0.1154(3) 0.45445(6) 0.0458(5) Uani d 1
H H113 0.2931 -0.1580 0.4557 0.055 Uiso calc 1
C C119 0.3685(3) 0.2182(3) 0.35267(7) 0.0509(6) Uani d 1
H H119 0.2984 0.2446 0.3485 0.061 Uiso calc 1
C C19 0.1960(3) -0.3573(3) 0.64730(7) 0.0493(6) Uani d 1
H H19 0.0997 -0.4267 0.6520 0.059 Uiso calc 1
C C131 1.0040(3) 0.9472(3) 0.45532(8) 0.0554(7) Uani d 1
H H131 0.9885 1.0071 0.4703 0.066 Uiso calc 1
C C15 0.7860(3) -0.1173(3) 0.54693(8) 0.0566(7) Uani d 1
H H15 0.8866 -0.0720 0.5445 0.068 Uiso calc 1
C C118 0.4674(2) 0.2838(2) 0.37867(6) 0.0422(5) Uani d 1
H H118 0.4654 0.3563 0.3919 0.051 Uiso calc 1
C C120 0.3719(3) 0.1143(3) 0.33279(7) 0.0559(7) Uani d 1
H H120 0.3049 0.0701 0.3148 0.067 Uiso calc 1
C C31 0.1052(3) 0.2850(3) 0.54173(8) 0.0554(7) Uani d 1
H H31 0.0353 0.2732 0.5254 0.066 Uiso calc 1
C C114 0.4573(3) -0.1955(3) 0.46184(8) 0.0539(6) Uani d 1
H H114 0.4010 -0.2924 0.4685 0.065 Uiso calc 1
C C116 0.6871(3) 0.0096(3) 0.45039(8) 0.0498(6) Uani d 1
H H116 0.7878 0.0514 0.4493 0.060 Uiso calc 1
C C25 0.0393(3) -0.0097(3) 0.65115(9) 0.0627(8) Uani d 1
H H25 -0.0591 -0.0381 0.6508 0.075 Uiso calc 1
C C27 0.2558(4) 0.0723(3) 0.68193(7) 0.0617(8) Uani d 1
H H27 0.3071 0.1000 0.7028 0.074 Uiso calc 1
C C121 0.4727(3) 0.0754(3) 0.33914(7) 0.0529(6) Uani d 1
H H121 0.4751 0.0043 0.3254 0.063 Uiso calc 1
C C8 0.4058(4) 0.3808(3) 0.46891(7) 0.0588(7) Uani d 1
H H8A 0.3398 0.3574 0.4497 0.088 Uiso calc 1
H H8B 0.5041 0.4326 0.4605 0.088 Uiso calc 1
H H8C 0.3909 0.4403 0.4853 0.088 Uiso calc 1
C C122 0.5707(3) 0.1388(2) 0.36532(6) 0.0439(5) Uani d 1
H H122 0.6391 0.1101 0.3696 0.053 Uiso calc 1
C C128 0.8006(3) 0.5232(3) 0.34810(6) 0.0479(5) Uani d 1
H H128 0.8302 0.4543 0.3468 0.058 Uiso calc 1
C C13 0.5581(3) -0.3293(3) 0.54756(7) 0.0509(6) Uani d 1
H H13 0.5012 -0.4300 0.5456 0.061 Uiso calc 1
C C20 0.3049(4) -0.3547(3) 0.66614(7) 0.0543(7) Uani d 1
H H20 0.2837 -0.4225 0.6838 0.065 Uiso calc 1
C C132 1.1094(3) 1.0066(3) 0.43078(8) 0.0598(8) Uani d 1
H H132 1.1662 1.1073 0.4289 0.072 Uiso calc 1
C C26 0.1132(4) 0.0303(3) 0.68154(8) 0.0677(9) Uani d 1
H H26 0.0660 0.0290 0.7021 0.081 Uiso calc 1
C C14 0.7037(3) -0.2644(3) 0.54406(8) 0.0543(6) Uani d 1
H H14 0.7477 -0.3199 0.5397 0.065 Uiso calc 1
C C33 0.2479(3) 0.4054(3) 0.59017(7) 0.0517(6) Uani d 1
H H33 0.2762 0.4768 0.6072 0.062 Uiso calc 1
C C32 0.1450(3) 0.3866(3) 0.56682(8) 0.0562(7) Uani d 1
H H32 0.1015 0.4440 0.5680 0.067 Uiso calc 1
C C110 1.1609(3) 0.4582(4) 0.40345(8) 0.0621(7) Uani d 1
H H11A 1.1830 0.5166 0.3828 0.093 Uiso calc 1
H H11B 1.1551 0.3673 0.3978 0.093 Uiso calc 1
H H11C 1.2362 0.5087 0.4204 0.093 Uiso calc 1
C C10 0.7575(3) 0.4261(3) 0.59574(8) 0.0578(7) Uani d 1
H H10A 0.7695 0.5023 0.5802 0.087 Uiso calc 1
H H10B 0.8472 0.4248 0.5972 0.087 Uiso calc 1
H H10C 0.7314 0.4433 0.6185 0.087 Uiso calc 1
C C126 0.7558(3) 0.6936(4) 0.32010(9) 0.0718(10) Uani d 1
H H126 0.7545 0.7419 0.3000 0.086 Uiso calc 1
C C127 0.7991(3) 0.5949(4) 0.31868(7) 0.0664(9) Uani d 1
H H127 0.8284 0.5750 0.2975 0.080 Uiso calc 1
C C115 0.6036(3) -0.1331(3) 0.45941(9) 0.0614(7) Uani d 1
H H115 0.6477 -0.1882 0.4640 0.074 Uiso calc 1
C C108 1.0862(4) 0.7347(3) 0.53338(8) 0.0646(8) Uani d 1
H H10D 1.1554 0.8085 0.5181 0.097 Uiso calc 1
H H10E 1.1296 0.6840 0.5441 0.097 Uiso calc 1
H H10F 1.0572 0.7792 0.5511 0.097 Uiso calc 1
C C125 0.7142(3) 0.7225(3) 0.35077(10) 0.0658(9) Uani d 1
H H125 0.6846 0.7915 0.3518 0.079 Uiso calc 1

loop_
_atom_site_aniso_label
_atom_site_aniso_U_11
_atom_site_aniso_U_22
_atom_site_aniso_U_33
_atom_site_aniso_U_12
_atom_site_aniso_U_13
_atom_site_aniso_U_23
O4 0.0354(8) 0.0405(8) 0.0537(9) 0.0178(7) 0.0057(7) 0.0050(7)
O101 0.0495(9) 0.0365(8) 0.0416(8) 0.0175(7) -0.0063(7) -0.0078(6)
O103 0.0415(9) 0.0614(11) 0.0440(8) 0.0289(8) 0.0093(7) 0.0128(8)
O2 0.0400(8) 0.0322(8) 0.0563(9) 0.0169(7) 0.0008(7) 0.0066(7)
O1 0.0583(10) 0.0419(8) 0.0412(8) 0.0280(8) -0.0065(7) 0.0010(7)
O3 0.0464(9) 0.0379(8) 0.0429(8) 0.0148(7) 0.0022(7) -0.0064(6)
O102 0.0349(9) 0.0540(10) 0.0670(11) 0.0177(8) -0.0096(8) -0.0159(9)
O104 0.0415(9) 0.0425(9) 0.0731(11) 0.0245(8) 0.0025(8) 0.0080(8)
C9 0.0395(11) 0.0308(10) 0.0378(10) 0.0210(9) 0.0015(8) 0.0038(8)
C123 0.0285(9) 0.0275(9) 0.0447(11) 0.0079(8) -0.0063(8) 0.0014(8)
C29 0.0314(10) 0.0299(9) 0.0387(11) 0.0162(8) 0.0053(8) 0.0043(8)
C7 0.0397(11) 0.0367(11) 0.0360(10) 0.0234(9) 0.0049(8) 0.0009(8)
C4 0.0363(10) 0.0277(9) 0.0409(10) 0.0169(8) -0.0010(8) -0.0003(8)
C3 0.0368(10) 0.0275(9) 0.0407(10) 0.0183(8) 0.0017(8) 0.0001(8)
C23 0.0407(11) 0.0270(9) 0.0424(10) 0.0199(8) 0.0063(9) 0.0054(8)
C109 0.0333(10) 0.0300(10) 0.0405(10) 0.0136(8) -0.0048(8) -0.0036(8)
C101 0.0309(10) 0.0283(9) 0.0352(10) 0.0120(8) 0.0012(8) -0.0001(7)
C104 0.0298(9) 0.0275(9) 0.0386(10) 0.0113(8) -0.0011(8) -0.0011(8)
C105 0.0297(9) 0.0271(9) 0.0391(10) 0.0123(8) -0.0010(8) 0.0006(8)
C107 0.0366(11) 0.0293(10) 0.0372(10) 0.0122(8) -0.0012(8) 0.0024(8)
C5 0.0320(9) 0.0275(9) 0.0403(10) 0.0148(8) 0.0005(8) -0.0008(8)
C106 0.0285(9) 0.0267(9) 0.0390(10) 0.0129(8) 0.0015(8) 0.0013(7)
C102 0.0317(10) 0.0280(9) 0.0352(10) 0.0127(8) -0.0014(8) 0.0018(8)
C2 0.0366(10) 0.0293(10) 0.0371(10) 0.0185(9) 0.0029(8) 0.0003(8)
C6 0.0297(9) 0.0285(9) 0.0379(10) 0.0141(8) -0.0003(8) -0.0017(7)
C129 0.0310(9) 0.0279(9) 0.0407(11) 0.0124(8) -0.0076(8) -0.0002(8)
C11 0.0409(11) 0.0331(10) 0.0435(11) 0.0231(9) 0.0053(9) 0.0023(8)
C21 0.0789(19) 0.0489(14) 0.0456(13) 0.0434(14) -0.0060(12) -0.0020(11)
C34 0.0435(11) 0.0334(10) 0.0439(11) 0.0206(9) 0.0057(9) 0.0020(8)
C18 0.0512(13) 0.0328(10) 0.0444(11) 0.0232(10) 0.0078(10) 0.0023(9)
C103 0.0296(9) 0.0273(9) 0.0407(10) 0.0117(8) -0.0004(8) -0.0021(8)
C111 0.0333(10) 0.0287(10) 0.0399(10) 0.0111(8) -0.0013(8) -0.0005(8)
C30 0.0386(11) 0.0473(12) 0.0462(12) 0.0230(10) -0.0007(9) 0.0023(10)
C134 0.0330(10) 0.0325(11) 0.0479(12) 0.0111(9) -0.0018(9) 0.0046(9)
C1 0.0341(10) 0.0282(9) 0.0362(10) 0.0162(8) 0.0013(8) 0.0001(8)
C17 0.0475(12) 0.0311(10) 0.0413(11) 0.0253(9) 0.0055(9) 0.0008(8)
C24 0.0429(12) 0.0338(11) 0.0601(14) 0.0211(10) 0.0096(10) 0.0063(10)
C22 0.0540(13) 0.0405(12) 0.0479(12) 0.0314(11) -0.0010(10) -0.0019(9)
C12 0.0470(13) 0.0328(11) 0.0551(13) 0.0221(10) 0.0115(10) 0.0026(9)
C133 0.0401(13) 0.0383(12) 0.0644(16) 0.0076(10) -0.0075(11) 0.0143(11)
C117 0.0306(10) 0.0291(9) 0.0405(10) 0.0065(8) -0.0004(8) 0.0038(8)
C16 0.0426(12) 0.0359(11) 0.0693(16) 0.0228(10) 0.0041(11) 0.0035(11)
C112 0.0350(10) 0.0323(11) 0.0439(11) 0.0132(9) -0.0009(9) 0.0015(9)
C130 0.0483(13) 0.0372(11) 0.0466(12) 0.0240(10) -0.0086(10) -0.0053(9)
C28 0.0597(15) 0.0412(12) 0.0442(12) 0.0284(11) 0.0031(11) 0.0043(10)
C124 0.0358(11) 0.0352(11) 0.0671(15) 0.0149(10) -0.0128(10) 0.0014(10)
C113 0.0353(11) 0.0368(12) 0.0510(13) 0.0072(9) -0.0015(10) 0.0045(10)
C119 0.0336(11) 0.0499(14) 0.0525(13) 0.0083(10) -0.0045(10) 0.0143(11)
C19 0.0654(16) 0.0325(11) 0.0494(13) 0.0240(11) 0.0166(11) 0.0035(9)
C131 0.0707(18) 0.0381(12) 0.0644(16) 0.0325(13) -0.0281(14) -0.0136(11)
C15 0.0479(14) 0.0536(15) 0.0787(18) 0.0331(13) 0.0109(13) 0.0082(13)
C118 0.0325(10) 0.0364(11) 0.0482(12) 0.0100(9) -0.0028(9) 0.0057(9)
C120 0.0425(13) 0.0533(15) 0.0414(12) 0.0010(11) -0.0077(10) 0.0037(11)
C31 0.0486(14) 0.0681(17) 0.0632(16) 0.0395(13) 0.0062(12) 0.0192(14)
C114 0.0485(14) 0.0295(11) 0.0682(16) 0.0079(10) -0.0093(12) 0.0084(10)
C116 0.0372(12) 0.0345(12) 0.0738(17) 0.0150(10) -0.0039(11) 0.0053(11)
C25 0.0582(16) 0.0410(13) 0.093(2) 0.0279(12) 0.0374(16) 0.0202(14)
C27 0.099(2) 0.0475(14) 0.0420(13) 0.0394(16) 0.0096(14) 0.0059(11)
C121 0.0499(14) 0.0384(12) 0.0451(12) 0.0032(11) 0.0017(11) -0.0038(10)
C8 0.079(2) 0.0536(15) 0.0515(14) 0.0394(15) -0.0100(13) 0.0079(11)
C122 0.0402(12) 0.0330(11) 0.0464(12) 0.0093(9) -0.0002(9) -0.0011(9)
C128 0.0423(12) 0.0469(13) 0.0429(12) 0.0136(11) -0.0050(9) -0.0004(10)
C13 0.0634(16) 0.0358(12) 0.0622(15) 0.0314(12) 0.0172(12) 0.0056(11)
C20 0.090(2) 0.0389(12) 0.0417(12) 0.0383(14) 0.0087(12) 0.0054(10)
C132 0.0591(16) 0.0268(11) 0.0795(19) 0.0111(11) -0.0274(14) 0.0048(12)
C26 0.102(3) 0.0474(15) 0.0592(17) 0.0412(16) 0.0416(18) 0.0158(13)
C14 0.0666(17) 0.0505(14) 0.0664(16) 0.0446(14) 0.0177(13) 0.0105(12)
C33 0.0654(16) 0.0380(12) 0.0602(15) 0.0322(12) 0.0197(13) 0.0059(11)
C32 0.0607(16) 0.0552(15) 0.0737(17) 0.0447(14) 0.0236(14) 0.0229(13)
C110 0.0464(14) 0.082(2) 0.0612(16) 0.0350(14) 0.0173(12) 0.0150(14)
C10 0.0629(17) 0.0386(12) 0.0589(15) 0.0156(12) -0.0056(12) -0.0118(11)
C126 0.0500(16) 0.0654(19) 0.0699(19) 0.0064(14) -0.0224(14) 0.0262(15)
C127 0.0517(15) 0.074(2) 0.0434(13) 0.0089(15) -0.0114(11) 0.0078(13)
C115 0.0510(15) 0.0342(12) 0.096(2) 0.0194(11) -0.0111(14) 0.0103(13)
C108 0.0704(19) 0.0515(15) 0.0595(16) 0.0213(15) -0.0239(14) -0.0203(13)
C125 0.0434(14) 0.0411(14) 0.103(3) 0.0135(12) -0.0251(15) 0.0133(14)

loop_
_atom_type_symbol
_atom_type_description
_atom_type_scat_dispersion_real
_atom_type_scat_dispersion_imag
_atom_type_scat_source
C C 0.0181 0.0091 'International Tables Vol C Tables 4.2.6.8 and 6.1.1.4'
H H 0.0000 0.0000 'International Tables Vol C Tables 4.2.6.8 and 6.1.1.4'
O O 0.0492 0.0322 'International Tables Vol C Tables 4.2.6.8 and 6.1.1.4'

loop_
_geom_angle_atom_site_label_1
_geom_angle_atom_site_label_2
_geom_angle_atom_site_label_3
_geom_angle
C107 O101 C108 115.4(2)
C109 O103 C110 115.50(19)
C7 O1 C8 115.0(2)
C9 O3 C10 114.9(2)
O4 C9 O3 124.1(2)
O4 C9 C2 123.3(2)
O3 C9 C2 112.58(18)
C124 C123 C105 121.3(2)
C128 C123 C105 120.1(2)
C128 C123 C124 118.6(2)
C34 C29 C6 120.32(19)
C34 C29 C30 118.8(2)
C30 C29 C6 120.9(2)
O2 C7 O1 123.8(2)
O2 C7 C1 124.2(2)
O1 C7 C1 112.05(18)
C3 C4 C5 120.32(19)
C3 C4 C17 122.02(19)
C5 C4 C17 117.58(18)
C4 C3 C2 119.78(18)
C4 C3 C11 124.55(19)
C11 C3 C2 115.66(18)
C24 C23 C5 122.0(2)
C24 C23 C28 118.4(2)
C28 C23 C5 119.6(2)
O103 C109 C102 112.96(17)
O104 C109 O103 123.5(2)
O104 C109 C102 123.5(2)
C107 C101 H101 106.2(15)
C107 C101 C106 112.23(17)
C107 C101 C102 110.49(17)
C106 C101 H101 109.1(15)
C106 C101 C102 111.29(17)
C102 C101 H101 107.2(16)
C105 C104 C117 117.26(18)
C103 C104 C105 120.32(18)
C103 C104 C117 122.36(19)
C104 C105 C123 118.82(18)
C106 C105 C123 120.74(18)
C106 C105 C104 120.42(18)
O101 C107 C101 110.97(18)
O102 C107 O101 123.7(2)
O102 C107 C101 125.4(2)
C4 C5 C23 118.71(18)
C6 C5 C4 120.79(19)
C6 C5 C23 120.48(18)
C105 C106 C101 118.93(18)
C105 C106 C129 121.73(18)
C129 C106 C101 119.31(17)
C109 C102 C101 114.49(17)
C109 C102 H102 103.6(16)
C109 C102 C103 111.72(17)
C101 C102 H102 108.5(16)
C103 C102 C101 109.15(17)
C103 C102 H102 109.1(16)
C9 C2 H2 103.9(16)
C9 C2 C1 113.86(16)
C3 C2 C9 111.29(17)
C3 C2 H2 108.7(16)
C3 C2 C1 109.97(17)
C1 C2 H2 108.8(16)
C29 C6 C1 118.19(17)
C5 C6 C29 122.85(18)
C5 C6 C1 118.93(18)
C134 C129 C106 119.5(2)
C134 C129 C130 118.7(2)
C130 C129 C106 121.7(2)
C12 C11 C3 120.1(2)
C16 C11 C3 121.59(19)
C16 C11 C12 118.3(2)
C22 C21 H21 120.0
C20 C21 H21 120.0
C20 C21 C22 120.0(3)
C29 C34 H34 119.9
C33 C34 C29 120.2(2)
C33 C34 H34 119.9
C17 C18 H18 119.6
C19 C18 H18 119.6
C19 C18 C17 120.8(2)
C104 C103 C102 119.08(18)
C104 C103 C111 124.94(19)
C111 C103 C102 115.87(18)
C112 C111 C103 120.8(2)
C116 C111 C103 120.99(19)
C116 C111 C112 118.0(2)
C29 C30 H30 119.8
C31 C30 C29 120.4(2)
C31 C30 H30 119.8
C129 C134 H134 119.8
C129 C134 C133 120.5(2)
C133 C134 H134 119.8
C7 C1 C2 110.82(17)
C7 C1 C6 110.29(16)
C7 C1 H1 107.3(16)
C2 C1 H1 107.5(16)
C6 C1 C2 111.88(17)
C6 C1 H1 108.9(16)
C18 C17 C4 121.7(2)
C22 C17 C4 119.9(2)
C22 C17 C18 118.3(2)
C23 C24 H24 119.9
C25 C24 C23 120.2(3)
C25 C24 H24 119.9
C21 C22 C17 120.8(3)
C21 C22 H22 119.6
C17 C22 H22 119.6
C11 C12 H12 119.6
C13 C12 C11 120.9(2)
C13 C12 H12 119.6
C134 C133 H133 119.9
C132 C133 C134 120.3(3)
C132 C133 H133 119.9
C118 C117 C104 121.9(2)
C118 C117 C122 118.2(2)
C122 C117 C104 119.8(2)
C11 C16 H16 119.7
C15 C16 C11 120.6(2)
C15 C16 H16 119.7
C111 C112 H112 119.5
C113 C112 C111 120.9(2)
C113 C112 H112 119.5
C129 C130 H130 119.9
C129 C130 C131 120.2(2)
C131 C130 H130 119.9
C23 C28 H28 119.5
C27 C28 C23 120.9(3)
C27 C28 H28 119.5
C123 C124 H124 120.0
C125 C124 C123 120.0(3)
C125 C124 H124 120.0
C112 C113 H113 119.7
C114 C113 C112 120.6(2)
C114 C113 H113 119.7
C118 C119 H119 119.9
C120 C119 H119 119.9
C120 C119 C118 120.1(3)
C18 C19 H19 120.0
C20 C19 C18 120.0(3)
C20 C19 H19 120.0
C130 C131 H131 120.0
C132 C131 C130 120.0(3)
C132 C131 H131 120.0
C16 C15 H15 119.8
C14 C15 C16 120.4(3)
C14 C15 H15 119.8
C117 C118 H118 119.6
C119 C118 C117 120.8(2)
C119 C118 H118 119.6
C119 C120 H120 120.2
C121 C120 C119 119.7(2)
C121 C120 H120 120.2
C30 C31 H31 120.0
C32 C31 C30 120.0(3)
C32 C31 H31 120.0
C113 C114 H114 120.4
C113 C114 C115 119.2(2)
C115 C114 H114 120.4
C111 C116 H116 119.8
C115 C116 C111 120.5(2)
C115 C116 H116 119.8
C24 C25 H25 119.7
C26 C25 C24 120.6(3)
C26 C25 H25 119.7
C28 C27 H27 119.9
C26 C27 C28 120.3(3)
C26 C27 H27 119.9
C120 C121 H121 119.6
C120 C121 C122 120.7(3)
C122 C121 H121 119.6
O1 C8 H8A 109.5
O1 C8 H8B 109.5
O1 C8 H8C 109.5
H8A C8 H8B 109.5
H8A C8 H8C 109.5
H8B C8 H8C 109.5
C117 C122 H122 119.8
C121 C122 C117 120.4(2)
C121 C122 H122 119.8
C123 C128 H128 119.7
C123 C128 C127 120.6(3)
C127 C128 H128 119.7
C12 C13 H13 119.9
C14 C13 C12 120.3(2)
C14 C13 H13 119.9
C21 C20 H20 120.0
C19 C20 C21 120.0(2)
C19 C20 H20 120.0
C133 C132 C131 120.2(2)
C133 C132 H132 119.9
C131 C132 H132 119.9
C25 C26 H26 120.2
C27 C26 C25 119.6(2)
C27 C26 H26 120.2
C15 C14 H14 120.3
C13 C14 C15 119.5(2)
C13 C14 H14 120.3
C34 C33 H33 119.7
C32 C33 C34 120.6(2)
C32 C33 H33 119.7
C31 C32 C33 120.0(2)
C31 C32 H32 120.0
C33 C32 H32 120.0
O103 C110 H11A 109.5
O103 C110 H11B 109.5
O103 C110 H11C 109.5
H11A C110 H11B 109.5
H11A C110 H11C 109.5
H11B C110 H11C 109.5
O3 C10 H10A 109.5
O3 C10 H10B 109.5
O3 C10 H10C 109.5
H10A C10 H10B 109.5
H10A C10 H10C 109.5
H10B C10 H10C 109.5
C127 C126 H126 120.2
C127 C126 C125 119.6(3)
C125 C126 H126 120.2
C128 C127 H127 119.8
C126 C127 C128 120.4(3)
C126 C127 H127 119.8
C114 C115 C116 120.8(2)
C114 C115 H115 119.6
C116 C115 H115 119.6
O101 C108 H10D 109.5
O101 C108 H10E 109.5
O101 C108 H10F 109.5
H10D C108 H10E 109.5
H10D C108 H10F 109.5
H10E C108 H10F 109.5
C124 C125 H125 119.6
C126 C125 C124 120.8(3)
C126 C125 H125 119.6

loop_
_geom_bond_atom_site_label_1
_geom_bond_atom_site_label_2
_geom_bond_distance
O4 C9 1.203(3)
O101 C107 1.340(3)
O101 C108 1.443(3)
O103 C109 1.327(3)
O103 C110 1.442(3)
O2 C7 1.204(3)
O1 C7 1.331(3)
O1 C8 1.446(3)
O3 C9 1.329(3)
O3 C10 1.451(3)
O102 C107 1.196(3)
O104 C109 1.206(3)
C9 C2 1.537(3)
C123 C105 1.493(3)
C123 C124 1.395(3)
C123 C128 1.383(3)
C29 C6 1.489(3)
C29 C34 1.390(3)
C29 C30 1.396(3)
C7 C1 1.524(3)
C4 C3 1.349(3)
C4 C5 1.491(3)
C4 C17 1.496(3)
C3 C2 1.529(3)
C3 C11 1.492(3)
C23 C5 1.494(3)
C23 C24 1.390(3)
C23 C28 1.393(3)
C109 C102 1.529(3)
C101 H101 0.99(3)
C101 C107 1.514(3)
C101 C106 1.527(3)
C101 C102 1.536(3)
C104 C105 1.493(3)
C104 C103 1.356(3)
C104 C117 1.497(3)
C105 C106 1.346(3)
C5 C6 1.348(3)
C106 C129 1.490(3)
C102 H102 0.96(3)
C102 C103 1.533(3)
C2 H2 0.98(3)
C2 C1 1.539(3)
C6 C1 1.530(3)
C129 C134 1.391(3)
C129 C130 1.392(3)
C11 C12 1.394(3)
C11 C16 1.393(3)
C21 H21 0.9500
C21 C22 1.391(4)
C21 C20 1.383(4)
C34 H34 0.9500
C34 C33 1.388(3)
C18 H18 0.9500
C18 C17 1.397(3)
C18 C19 1.391(3)
C103 C111 1.489(3)
C111 C112 1.398(3)
C111 C116 1.396(3)
C30 H30 0.9500
C30 C31 1.393(4)
C134 H134 0.9500
C134 C133 1.392(3)
C1 H1 0.98(3)
C17 C22 1.392(3)
C24 H24 0.9500
C24 C25 1.389(4)
C22 H22 0.9500
C12 H12 0.9500
C12 C13 1.392(3)
C133 H133 0.9500
C133 C132 1.368(5)
C117 C118 1.395(3)
C117 C122 1.400(3)
C16 H16 0.9500
C16 C15 1.389(4)
C112 H112 0.9500
C112 C113 1.385(3)
C130 H130 0.9500
C130 C131 1.396(4)
C28 H28 0.9500
C28 C27 1.382(4)
C124 H124 0.9500
C124 C125 1.388(4)
C113 H113 0.9500
C113 C114 1.380(4)
C119 H119 0.9500
C119 C118 1.389(3)
C119 C120 1.384(5)
C19 H19 0.9500
C19 C20 1.381(4)
C131 H131 0.9500
C131 C132 1.381(5)
C15 H15 0.9500
C15 C14 1.388(4)
C118 H118 0.9500
C120 H120 0.9500
C120 C121 1.376(4)
C31 H31 0.9500
C31 C32 1.375(5)
C114 H114 0.9500
C114 C115 1.381(4)
C116 H116 0.9500
C116 C115 1.390(4)
C25 H25 0.9500
C25 C26 1.378(5)
C27 H27 0.9500
C27 C26 1.374(5)
C121 H121 0.9500
C121 C122 1.386(4)
C8 H8A 0.9800
C8 H8B 0.9800
C8 H8C 0.9800
C122 H122 0.9500
C128 H128 0.9500
C128 C127 1.394(4)
C13 H13 0.9500
C13 C14 1.376(4)
C20 H20 0.9500
C132 H132 0.9500
C26 H26 0.9500
C14 H14 0.9500
C33 H33 0.9500
C33 C32 1.376(4)
C32 H32 0.9500
C110 H11A 0.9800
C110 H11B 0.9800
C110 H11C 0.9800
C10 H10A 0.9800
C10 H10B 0.9800
C10 H10C 0.9800
C126 H126 0.9500
C126 C127 1.368(6)
C126 C125 1.373(6)
C127 H127 0.9500
C115 H115 0.9500
C108 H10D 0.9800
C108 H10E 0.9800
C108 H10F 0.9800
C125 H125 0.9500

loop_
_geom_hbond_atom_site_label_D
_geom_hbond_atom_site_label_H
_geom_hbond_atom_site_label_A
_geom_hbond_distance_DH
_geom_hbond_distance_HA
_geom_hbond_distance_DA
_geom_hbond_angle_DHA
C101 H101 O2 0.99(3) 2.39(3) 3.384(3) 176(2)
C102 H102 O4 0.96(3) 2.48(3) 3.242(3) 136(2)
C16 H16 O4 0.95 2.59 3.407(3) 145
C116 H116 O104 0.95 2.54 3.388(3) 148

loop_
_geom_torsion_atom_site_label_1
_geom_torsion_atom_site_label_2
_geom_torsion_atom_site_label_3
_geom_torsion_atom_site_label_4
_geom_torsion
_geom_torsion_publ_flag
O4 C9 C2 C3 112.9(2) ?
O4 C9 C2 C1 -122.1(2) ?
O103 C109 C102 C101 -52.7(2) ?
O103 C109 C102 C103 72.0(2) ?
O2 C7 C1 C2 -44.6(3) ?
O2 C7 C1 C6 79.8(3) ?
O1 C7 C1 C2 136.50(18) ?
O1 C7 C1 C6 -99.1(2) ?
O3 C9 C2 C3 -64.5(2) ?
O3 C9 C2 C1 60.5(2) ?
O104 C109 C102 C101 129.4(2) ?
O104 C109 C102 C103 -105.9(2) ?
C9 C2 C1 C7 46.1(2) ?
C9 C2 C1 C6 -77.4(2) ?
C123 C105 C106 C101 -179.44(18) ?
C123 C105 C106 C129 -1.4(3) ?
C123 C124 C125 C126 0.6(4) ?
C123 C128 C127 C126 -0.5(4) ?
C29 C6 C1 C7 21.4(3) ?
C29 C6 C1 C2 145.28(18) ?
C29 C34 C33 C32 -0.2(4) ?
C29 C30 C31 C32 0.2(4) ?
C4 C3 C2 C9 91.4(2) ?
C4 C3 C2 C1 -35.7(3) y
C4 C3 C11 C12 49.4(3) ?
C4 C3 C11 C16 -133.2(3) ?
C4 C5 C6 C29 -177.45(19) ?
C4 C5 C6 C1 0.7(3) y
C4 C17 C22 C21 176.8(2) ?
C3 C4 C5 C23 -163.1(2) ?
C3 C4 C5 C6 15.2(3) y
C3 C4 C17 C18 -132.3(2) ?
C3 C4 C17 C22 51.2(3) ?
C3 C2 C1 C7 171.79(17) ?
C3 C2 C1 C6 48.2(2) y
C3 C11 C12 C13 178.3(2) ?
C3 C11 C16 C15 -178.3(2) ?
C23 C5 C6 C29 0.8(3) ?
C23 C5 C6 C1 178.93(18) ?
C23 C24 C25 C26 -0.9(4) ?
C23 C28 C27 C26 -0.1(4) ?
C109 C102 C103 C104 -89.5(2) ?
C109 C102 C103 C111 94.1(2) ?
C101 C106 C129 C134 115.8(2) ?
C101 C106 C129 C130 -64.9(3) ?
C101 C102 C103 C104 38.2(3) y
C101 C102 C103 C111 -138.24(19) ?
C104 C105 C106 C101 -1.3(3) y
C104 C105 C106 C129 176.77(18) ?
C104 C103 C111 C112 -43.7(3) ?
C104 C103 C111 C116 141.7(2) ?
C104 C117 C118 C119 176.6(2) ?
C104 C117 C122 C121 -175.8(2) ?
C105 C123 C124 C125 177.7(2) ?
C105 C123 C128 C127 -177.8(2) ?
C105 C104 C103 C102 -5.2(3) y
C105 C104 C103 C111 170.81(19) ?
C105 C104 C117 C118 -50.5(3) ?
C105 C104 C117 C122 125.3(2) ?
C105 C106 C129 C134 -62.2(3) ?
C105 C106 C129 C130 117.1(2) ?
C107 C101 C106 C105 159.64(19) ?
C107 C101 C106 C129 -18.4(3) ?
C107 C101 C102 C109 -50.6(2) ?
C107 C101 C102 C103 -176.70(17) ?
C5 C4 C3 C2 4.3(3) y
C5 C4 C3 C11 -174.8(2) ?
C5 C4 C17 C18 51.0(3) ?
C5 C4 C17 C22 -125.4(2) ?
C5 C23 C24 C25 -178.2(2) ?
C5 C23 C28 C27 178.7(2) ?
C5 C6 C1 C7 -156.78(19) ?
C5 C6 C1 C2 -32.9(3) y
C106 C101 C107 O101 91.5(2) ?
C106 C101 C107 O102 -87.5(3) ?
C106 C101 C102 C109 74.7(2) ?
C106 C101 C102 C103 -51.3(2) y
C106 C129 C134 C133 178.2(2) ?
C106 C129 C130 C131 -177.7(2) ?
C102 C101 C107 O101 -143.65(18) ?
C102 C101 C107 O102 37.3(3) ?
C102 C101 C106 C105 35.2(3) y
C102 C101 C106 C129 -142.85(18) ?
C102 C103 C111 C112 132.4(2) ?
C102 C103 C111 C116 -42.2(3) ?
C2 C3 C11 C12 -129.8(2) ?
C2 C3 C11 C16 47.6(3) ?
C6 C29 C34 C33 -179.7(2) ?
C6 C29 C30 C31 179.8(2) ?
C129 C134 C133 C132 0.0(4) ?
C129 C130 C131 C132 -1.1(4) ?
C11 C3 C2 C9 -89.4(2) ?
C11 C3 C2 C1 143.46(19) ?
C11 C12 C13 C14 -0.3(4) ?
C11 C16 C15 C14 0.5(4) ?
C34 C29 C6 C5 59.7(3) ?
C34 C29 C6 C1 -118.4(2) ?
C34 C29 C30 C31 -1.3(3) ?
C34 C33 C32 C31 -1.0(4) ?
C18 C17 C22 C21 0.2(3) ?
C18 C19 C20 C21 0.1(4) ?
C103 C104 C105 C123 163.0(2) ?
C103 C104 C105 C106 -15.3(3) y
C103 C104 C117 C118 132.3(2) ?
C103 C104 C117 C122 -51.8(3) ?
C103 C111 C112 C113 -174.8(2) ?
C103 C111 C116 C115 175.3(3) ?
C111 C112 C113 C114 0.3(4) ?
C111 C116 C115 C114 -1.2(5) ?
C30 C29 C6 C5 -121.4(2) ?
C30 C29 C6 C1 60.5(3) ?
C30 C29 C34 C33 1.4(3) ?
C30 C31 C32 C33 1.0(4) ?
C134 C129 C130 C131 1.7(3) ?
C134 C133 C132 C131 0.6(4) ?
C17 C4 C3 C2 -172.26(19) ?
C17 C4 C3 C11 8.6(3) ?
C17 C4 C5 C23 13.6(3) ?
C17 C4 C5 C6 -168.1(2) ?
C17 C18 C19 C20 0.4(3) ?
C24 C23 C5 C4 -122.2(2) ?
C24 C23 C5 C6 59.5(3) ?
C24 C23 C28 C27 -0.3(3) ?
C24 C25 C26 C27 0.5(4) ?
C22 C21 C20 C19 -0.5(4) ?
C12 C11 C16 C15 -0.9(4) ?
C12 C13 C14 C15 -0.1(4) ?
C117 C104 C105 C123 -14.3(3) ?
C117 C104 C105 C106 167.5(2) ?
C117 C104 C103 C102 171.84(19) ?
C117 C104 C103 C111 -12.1(3) ?
C16 C11 C12 C13 0.8(4) ?
C16 C15 C14 C13 0.1(4) ?
C112 C111 C116 C115 0.5(4) ?
C112 C113 C114 C115 -1.0(4) ?
C130 C129 C134 C133 -1.2(3) ?
C130 C131 C132 C133 -0.1(4) ?
C28 C23 C5 C4 58.8(3) ?
C28 C23 C5 C6 -119.5(2) ?
C28 C23 C24 C25 0.8(3) ?
C28 C27 C26 C25 0.0(4) ?
C124 C123 C105 C104 122.2(2) ?
C124 C123 C105 C106 -59.6(3) ?
C124 C123 C128 C127 0.7(3) ?
C113 C114 C115 C116 1.4(5) ?
C119 C120 C121 C122 0.2(4) ?
C19 C18 C17 C4 -177.1(2) ?
C19 C18 C17 C22 -0.6(3) ?
C118 C117 C122 C121 0.2(3) ?
C118 C119 C120 C121 0.7(4) ?
C120 C119 C118 C117 -1.2(4) ?
C120 C121 C122 C117 -0.6(4) ?
C116 C111 C112 C113 -0.1(3) ?
C8 O1 C7 O2 -7.3(3) ?
C8 O1 C7 C1 171.6(2) ?
C122 C117 C118 C119 0.7(3) ?
C128 C123 C105 C104 -59.4(3) ?
C128 C123 C105 C106 118.9(2) ?
C128 C123 C124 C125 -0.7(3) ?
C20 C21 C22 C17 0.4(4) ?
C110 O103 C109 O104 -7.8(3) ?
C110 O103 C109 C102 174.3(2) ?
C10 O3 C9 O4 9.6(3) ?
C10 O3 C9 C2 -173.1(2) ?
C127 C126 C125 C124 -0.4(4) ?
C108 O101 C107 O102 5.3(3) ?
C108 O101 C107 C101 -173.7(2) ?
C125 C126 C127 C128 0.3(4) ?

_cod_database_fobs_code 2241726
